data_4348786
loop_
_publ_author_name
'Fukushima, Takashi'
'Ghosh, Debashis'
'Kobayashi, Katsuaki'
'Ohtsu, Hideki'
'Kitagawa, Susumu'
'Tanaka, Koji'

_publ_section_title
;
 Four-Electron Reduction of a New Ruthenium Dicarbonyl Complex Having Two
 NAD Model Ligands through Decarboxylation in Water.
;
_journal_issue 22
_journal_name_full 'Inorganic chemistry'
_journal_page_first 11613
_journal_page_last 11616
_journal_paper_doi 10.1021/acs.inorgchem.6b01619
_journal_volume 55
_journal_year 2016
_chemical_formula_sum 'C38 H29 F12 N7 O2 P2 Ru'
_chemical_formula_weight 1006.69
_space_group_crystal_system triclinic
_space_group_IT_number 2
_space_group_name_Hall '-P 1'
_space_group_name_H-M_alt 'P -1'
_atom_sites_solution_hydrogens geom
_audit_creation_method SHELXL-2014
_cell_angle_alpha 86.154(11)
_cell_angle_beta 86.291(11)
_cell_angle_gamma 78.645(9)
_cell_formula_units_Z 2
_cell_length_a 10.4683(7)
_cell_length_b 10.9046(5)
_cell_length_c 17.1266(15)
_cell_measurement_reflns_used 5267
_cell_measurement_temperature 123(2)
_cell_measurement_theta_max 27.4835
_cell_measurement_theta_min 3.1387
_cell_volume 1909.8(2)
_computing_cell_refinement 'CrystalClear (Rigaku Corp., 2000)'
_computing_data_collection 'CrystalClear (Rigaku Corp., 2000)'
_computing_data_reduction 'CrystalClear (Rigaku Corp., 2000)'
_computing_molecular_graphics 'Yadokari-XG (Wakita, Nemoto et al., 2009)'
_computing_publication_material 'Yadokari-XG (Wakita, Nemoto et al., 2009)'
_computing_structure_refinement 'SHELXL-2014 (Sheldrick, 2014)'
_computing_structure_solution SIR-2011
_diffrn_ambient_temperature 123(2)
_diffrn_detector_area_resol_mean 7.31
_diffrn_measured_fraction_theta_full 0.951
_diffrn_measured_fraction_theta_max 0.978
_diffrn_measurement_device_type 'Rigaku Mercury'
_diffrn_measurement_method 'omega scans'
_diffrn_radiation_type MoK\a
_diffrn_radiation_wavelength 0.7107
_diffrn_reflns_av_R_equivalents 0.0355
_diffrn_reflns_av_unetI/netI 0.0631
_diffrn_reflns_Laue_measured_fraction_full 0.951
_diffrn_reflns_Laue_measured_fraction_max 0.978
_diffrn_reflns_limit_h_max 12
_diffrn_reflns_limit_h_min -12
_diffrn_reflns_limit_k_max 12
_diffrn_reflns_limit_k_min -12
_diffrn_reflns_limit_l_max 20
_diffrn_reflns_limit_l_min -16
_diffrn_reflns_number 12676
_diffrn_reflns_point_group_measured_fraction_full 0.951
_diffrn_reflns_point_group_measured_fraction_max 0.978
_diffrn_reflns_theta_full 25.241
_diffrn_reflns_theta_max 24.997
_diffrn_reflns_theta_min 3.138
_diffrn_source 'Rotating Anode'
_exptl_absorpt_coefficient_mu 0.601
_exptl_absorpt_correction_T_max 1.0000
_exptl_absorpt_correction_T_min 0.8962
_exptl_absorpt_correction_type multi-scan
_exptl_absorpt_process_details 'Jacobson, R. (1998) Private communication'
_exptl_crystal_colour Orange
_exptl_crystal_density_diffrn 1.751
_exptl_crystal_density_method 'not measured'
_exptl_crystal_description Block
_exptl_crystal_F_000 1008
_exptl_crystal_size_max 0.200
_exptl_crystal_size_mid 0.100
_exptl_crystal_size_min 0.050
_refine_diff_density_max 0.359
_refine_diff_density_min -0.539
_refine_diff_density_rms 0.076
_refine_ls_extinction_method none
_refine_ls_goodness_of_fit_ref 1.096
_refine_ls_hydrogen_treatment constr
_refine_ls_matrix_type full
_refine_ls_number_parameters 670
_refine_ls_number_reflns 6577
_refine_ls_number_restraints 0
_refine_ls_restrained_S_all 1.096
_refine_ls_R_factor_all 0.0606
_refine_ls_R_factor_gt 0.0455
_refine_ls_shift/su_max 0.001
_refine_ls_shift/su_mean 0.000
_refine_ls_structure_factor_coef Fsqd
_refine_ls_weighting_details 'w=1/[\s^2^(Fo^2^)+(0.0035P)^2^+2.8057P] where P=(Fo^2^+2Fc^2^)/3'
_refine_ls_weighting_scheme calc
_refine_ls_wR_factor_gt 0.0793
_refine_ls_wR_factor_ref 0.0836
_reflns_Friedel_coverage 0.000
_reflns_number_gt 5767
_reflns_number_total 6577
_reflns_threshold_expression 'I > 2\s(I)'
_cod_data_source_file ic6b01619_si_002.cif
_cod_data_source_block pbnHH
_cod_depositor_comments
;
The following automatic conversions were performed:

data item '_exptl_absorpt_correction_type' value 'Multi-scan' was
changed to 'multi-scan' in accordance with the
/home/saulius/struct/COD-crude-data/automatic-downloads/DataCite-retrospective/ACS/depositions/lib/dictionaries/cif_core.dic
dictionary named 'cif_core.dic' version 2.4.2 last updated on
2011-04-26.

Automatic conversion script
Id: cif_fix_values 6909 2019-04-08 15:41:33Z antanas 
;
_cod_database_code 4348786
_shelx_space_group_comment
;
The symmetry employed for this shelxl refinement is uniquely defined
by the following loop, which should always be used as a source of
symmetry information in preference to the above space-group names.
They are only intended as comments.
;
_shelx_estimated_absorpt_t_min 0.889
_shelx_estimated_absorpt_t_max 0.971
_shelxl_version_number 2014-3

loop_
_space_group_symop_operation_xyz
'x, y, z'
'-x, -y, -z'

loop_
_atom_site_label
_atom_site_type_symbol
_atom_site_fract_x
_atom_site_fract_y
_atom_site_fract_z
_atom_site_U_iso_or_equiv
_atom_site_adp_type
_atom_site_occupancy
_atom_site_site_symmetry_order
_atom_site_calc_flag
_atom_site_refinement_flags_posn
_atom_site_refinement_flags_adp
_atom_site_refinement_flags_occupancy
_atom_site_disorder_assembly
_atom_site_disorder_group
C1 C 0.4106(3) 0.7521(3) 0.9030(2) 0.0170(8) Uani 1 1 d . . . . .
C2 C 0.3673(3) 0.6732(3) 0.9612(2) 0.0222(8) Uani 1 1 d . . . . .
H2 H 0.4289 0.6100 0.9868 0.027 Uiso 1 1 calc R U . . .
C3 C 0.2368(4) 0.6847(3) 0.9825(2) 0.0247(9) Uani 1 1 d . . . . .
H3 H 0.2078 0.6290 1.0216 0.030 Uiso 1 1 calc R U . . .
C4 C -0.1998(3) 0.9205(3) 0.9764(2) 0.0215(8) Uani 1 1 d . . . . .
H4 H -0.2241 0.8651 1.0174 0.026 Uiso 1 1 calc R U . . .
C5 C -0.2891(3) 1.0221(4) 0.9499(2) 0.0229(8) Uani 1 1 d . . . . .
H5 H -0.3760 1.0357 0.9720 0.028 Uiso 1 1 calc R U . . .
C6 C -0.2540(3) 1.1050(4) 0.8914(2) 0.0246(9) Uani 1 1 d . . . . .
H6 H -0.3159 1.1760 0.8743 0.029 Uiso 1 1 calc R U . . .
C7 C -0.1278(3) 1.0838(3) 0.8581(2) 0.0225(8) Uani 1 1 d . . . . .
H7 H -0.1039 1.1407 0.8179 0.027 Uiso 1 1 calc R U . . .
C8 C 0.0994(3) 0.9554(3) 0.8432(2) 0.0170(8) Uani 1 1 d . . . . .
H8 H 0.0935 0.9296 0.7895 0.020 Uiso 1 1 calc R U . . .
H8A H 0.1337 1.0341 0.8388 0.020 Uiso 1 1 calc R U . . .
C9 C 0.1482(3) 0.7789(3) 0.9461(2) 0.0184(8) Uani 1 1 d . . . . .
C10 C 0.1939(3) 0.8567(3) 0.88544(19) 0.0138(7) Uani 1 1 d . . . . .
C11 C -0.0726(3) 0.8995(3) 0.9425(2) 0.0174(8) Uani 1 1 d . . . . .
C12 C -0.0363(3) 0.9811(3) 0.8824(2) 0.0178(8) Uani 1 1 d . . . . .
C13 C 0.5492(3) 0.7431(3) 0.87870(19) 0.0157(7) Uani 1 1 d . . . . .
C14 C 0.6506(3) 0.6645(3) 0.9172(2) 0.0207(8) Uani 1 1 d . . . . .
H14 H 0.6319 0.6162 0.9632 0.025 Uiso 1 1 calc R U . . .
C15 C 0.7774(4) 0.6571(3) 0.8884(2) 0.0217(8) Uani 1 1 d . . . . .
H15 H 0.8465 0.6024 0.9136 0.026 Uiso 1 1 calc R U . . .
C16 C 0.8034(3) 0.7302(3) 0.8223(2) 0.0191(8) Uani 1 1 d . . . . .
H16 H 0.8901 0.7251 0.8007 0.023 Uiso 1 1 calc R U . . .
C17 C 0.7010(3) 0.8102(3) 0.7886(2) 0.0168(8) Uani 1 1 d . . . . .
H17 H 0.7189 0.8628 0.7444 0.020 Uiso 1 1 calc R U . . .
C18 C 0.5435(3) 0.8900(3) 0.6119(2) 0.0165(8) Uani 1 1 d . . . . .
C19 C 0.6243(3) 0.9004(3) 0.5452(2) 0.0193(8) Uani 1 1 d . . . . .
H19 H 0.6393 0.8363 0.5089 0.023 Uiso 1 1 calc R U . . .
C20 C 0.6825(3) 1.0022(3) 0.5312(2) 0.0217(8) Uani 1 1 d . . . . .
H20 H 0.7387 1.0081 0.4859 0.026 Uiso 1 1 calc R U . . .
C21 C 0.7537(4) 1.4023(4) 0.6013(2) 0.0291(9) Uani 1 1 d . . . . .
H21 H 0.8010 1.4089 0.5525 0.035 Uiso 1 1 calc R U . . .
C22 C 0.7416(4) 1.4956(4) 0.6536(3) 0.0351(10) Uani 1 1 d . . . . .
H22 H 0.7827 1.5653 0.6412 0.042 Uiso 1 1 calc R U . . .
C23 C 0.6700(4) 1.4879(4) 0.7241(3) 0.0325(10) Uani 1 1 d . . . . .
H23 H 0.6625 1.5516 0.7602 0.039 Uiso 1 1 calc R U . . .
C24 C 0.6092(4) 1.3862(3) 0.7414(2) 0.0265(9) Uani 1 1 d . . . . .
H24 H 0.5580 1.3824 0.7890 0.032 Uiso 1 1 calc R U . . .
C25 C 0.5571(3) 1.1801(3) 0.7115(2) 0.0186(8) Uani 1 1 d . . . . .
H25 H 0.5895 1.1401 0.7619 0.022 Uiso 1 1 calc R U . . .
H25A H 0.4621 1.2112 0.7196 0.022 Uiso 1 1 calc R U . . .
C26 C 0.6587(3) 1.0970(3) 0.5838(2) 0.0171(8) Uani 1 1 d . . . . .
C27 C 0.5788(3) 1.0828(3) 0.6521(2) 0.0155(7) Uani 1 1 d . . . . .
C28 C 0.6958(3) 1.2980(3) 0.6207(2) 0.0212(8) Uani 1 1 d . . . . .
C29 C 0.6217(3) 1.2906(3) 0.6907(2) 0.0206(8) Uani 1 1 d . . . . .
C30 C 0.4772(3) 0.7840(3) 0.62787(19) 0.0158(7) Uani 1 1 d . . . . .
C31 C 0.4809(3) 0.6901(3) 0.5761(2) 0.0198(8) Uani 1 1 d . . . . .
H31 H 0.5283 0.6926 0.5270 0.024 Uiso 1 1 calc R U . . .
C32 C 0.4157(4) 0.5935(3) 0.5964(2) 0.0246(9) Uani 1 1 d . . . . .
H32 H 0.4187 0.5288 0.5615 0.030 Uiso 1 1 calc R U . . .
C33 C 0.3461(4) 0.5912(3) 0.6675(2) 0.0218(8) Uani 1 1 d . . . . .
H33 H 0.3010 0.5249 0.6824 0.026 Uiso 1 1 calc R U . . .
C34 C 0.3433(3) 0.6874(3) 0.7167(2) 0.0189(8) Uani 1 1 d . . . . .
H34 H 0.2946 0.6869 0.7654 0.023 Uiso 1 1 calc R U . . .
C35 C 0.2669(3) 1.0323(3) 0.7160(2) 0.0176(8) Uani 1 1 d . . . . .
C36 C 0.4186(3) 1.0590(3) 0.8363(2) 0.0171(8) Uani 1 1 d . . . . .
C37 C 0.2169(4) 1.3439(4) 0.5962(2) 0.0274(9) Uani 1 1 d . . . . .
C38 C 0.0751(4) 1.3765(5) 0.6013(3) 0.0529(13) Uani 1 1 d . . . . .
H38 H 0.0398 1.3312 0.5629 0.079 Uiso 1 1 calc R U . . .
H38A H 0.0472 1.4669 0.5904 0.079 Uiso 1 1 calc R U . . .
H38B H 0.0426 1.3533 0.6541 0.079 Uiso 1 1 calc R U . . .
F1 F 0.1413(14) 1.5450(15) 0.8399(8) 0.057(3) Uani 0.664(12) 1 d . . P A 1
F2 F 0.1304(11) 1.2560(11) 0.8694(6) 0.053(2) Uani 0.664(12) 1 d . . P A 1
F3 F 0.0102(6) 1.4193(5) 0.8043(4) 0.062(2) Uani 0.664(12) 1 d . . P A 1
F4 F 0.2588(6) 1.3838(5) 0.9052(4) 0.0520(18) Uani 0.664(12) 1 d . . P A 1
F5 F 0.0433(6) 1.4334(5) 0.9310(3) 0.062(2) Uani 0.664(12) 1 d . . P A 1
F6 F 0.2282(6) 1.3666(5) 0.7789(3) 0.0485(18) Uani 0.664(12) 1 d . . P A 1
F7 F -0.0562(14) 0.9398(12) 0.6418(12) 0.053(3) Uani 0.69(5) 1 d . . P B 3
F8 F 0.0785(15) 0.6731(13) 0.5826(10) 0.050(3) Uani 0.69(5) 1 d . . P B 3
F9 F 0.0503(16) 0.7641(17) 0.6999(8) 0.040(2) Uani 0.69(5) 1 d . . P B 3
F10 F -0.0286(14) 0.8498(17) 0.5251(8) 0.050(3) Uani 0.69(5) 1 d . . P B 3
F11 F 0.1494(15) 0.8524(16) 0.5962(10) 0.038(2) Uani 0.69(5) 1 d . . P B 3
F12 F -0.1253(14) 0.7610(14) 0.6298(9) 0.043(2) Uani 0.69(5) 1 d . . P B 3
F13 F -0.0086(9) 1.3908(9) 0.8819(8) 0.061(5) Uani 0.336(12) 1 d . . P A 2
F14 F 0.2749(10) 1.4100(14) 0.8172(11) 0.085(6) Uani 0.336(12) 1 d . . P A 2
F15 F 0.1865(17) 1.3726(11) 0.9335(6) 0.061(4) Uani 0.336(12) 1 d . . P A 2
F16 F 0.0807(15) 1.4287(10) 0.7645(6) 0.065(4) Uani 0.336(12) 1 d . . P A 2
F17 F 0.101(3) 1.549(3) 0.8578(18) 0.072(8) Uani 0.336(12) 1 d . . P A 2
F18 F 0.162(2) 1.256(2) 0.8383(13) 0.063(6) Uani 0.336(12) 1 d . . P A 2
F19 F -0.105(3) 0.736(3) 0.601(3) 0.047(7) Uani 0.31(5) 1 d . . P B 4
O1 O 0.1890(3) 1.0939(2) 0.68041(15) 0.0294(6) Uani 1 1 d . . . . .
N1 N 0.0186(3) 0.7963(3) 0.96799(17) 0.0208(7) Uani 1 1 d . . . . .
H1 H -0.0088 0.7391 1.0000 0.025 Uiso 1 1 calc R U . . .
N2 N 0.3223(3) 0.8417(2) 0.86399(16) 0.0139(6) Uani 1 1 d . . . . .
N3 N 0.5759(3) 0.8172(2) 0.81580(16) 0.0143(6) Uani 1 1 d . . . . .
O2 O 0.4194(2) 1.1275(2) 0.88356(14) 0.0222(6) Uani 1 1 d . . . . .
N4 N 0.7128(3) 1.2014(3) 0.56976(17) 0.0226(7) Uani 1 1 d . . . . .
H4A H 0.7610 1.2077 0.5262 0.027 Uiso 1 1 calc R U . . .
N5 N 0.5244(3) 0.9797(3) 0.66604(16) 0.0144(6) Uani 1 1 d . . . . .
N6 N 0.4073(3) 0.7814(3) 0.69770(16) 0.0157(6) Uani 1 1 d . . . . .
N7 N 0.3268(4) 1.3166(3) 0.59254(19) 0.0313(8) Uani 1 1 d . . . . .
Ru1 Ru 0.41169(3) 0.93182(3) 0.76699(2) 0.01256(9) Uani 1 1 d . . . . .
P1 P 0.13483(10) 1.40216(9) 0.85176(6) 0.0256(2) Uani 1 1 d . . . . .
P2 P 0.01119(10) 0.80726(10) 0.61206(6) 0.0269(2) Uani 1 1 d . . . . .
F20 F 0.050(3) 0.720(4) 0.688(2) 0.046(7) Uani 0.31(5) 1 d . . P B 4
F21 F -0.017(3) 0.889(4) 0.533(2) 0.058(7) Uani 0.31(5) 1 d . . P B 4
F22 F 0.132(4) 0.874(3) 0.619(2) 0.045(6) Uani 0.31(5) 1 d . . P B 4
F23 F -0.081(3) 0.910(4) 0.6616(18) 0.065(6) Uani 0.31(5) 1 d . . P B 4
F24 F 0.109(3) 0.701(3) 0.5618(18) 0.049(5) Uani 0.31(5) 1 d . . P B 4

loop_
_atom_site_aniso_label
_atom_site_aniso_U_11
_atom_site_aniso_U_22
_atom_site_aniso_U_33
_atom_site_aniso_U_23
_atom_site_aniso_U_13
_atom_site_aniso_U_12
C1 0.0176(18) 0.0168(18) 0.0166(18) -0.0049(15) 0.0025(15) -0.0028(15)
C2 0.020(2) 0.0162(19) 0.027(2) 0.0049(16) 0.0039(16) 0.0013(16)
C3 0.028(2) 0.018(2) 0.026(2) 0.0038(16) 0.0089(17) -0.0039(17)
C4 0.0176(19) 0.029(2) 0.020(2) -0.0062(16) 0.0060(15) -0.0088(17)
C5 0.0132(18) 0.035(2) 0.021(2) -0.0094(17) 0.0010(15) -0.0037(17)
C6 0.0168(19) 0.033(2) 0.023(2) -0.0040(17) -0.0062(16) 0.0019(17)
C7 0.019(2) 0.030(2) 0.019(2) 0.0002(16) -0.0027(16) -0.0054(17)
C8 0.0114(17) 0.0220(19) 0.0177(19) -0.0006(15) 0.0022(14) -0.0049(15)
C9 0.0190(19) 0.0183(19) 0.0187(19) -0.0054(15) 0.0060(15) -0.0065(16)
C10 0.0145(18) 0.0131(17) 0.0150(18) -0.0036(14) 0.0023(14) -0.0055(14)
C11 0.0162(18) 0.0203(19) 0.0175(19) -0.0054(15) 0.0007(15) -0.0071(15)
C12 0.0149(18) 0.025(2) 0.0150(18) -0.0052(15) 0.0000(15) -0.0065(16)
C13 0.0180(18) 0.0142(18) 0.0141(18) -0.0011(14) 0.0014(15) -0.0023(15)
C14 0.022(2) 0.022(2) 0.0178(19) 0.0033(15) 0.0004(15) -0.0051(16)
C15 0.021(2) 0.0167(19) 0.027(2) -0.0012(16) -0.0036(16) -0.0007(16)
C16 0.0147(18) 0.0167(18) 0.026(2) -0.0045(15) -0.0003(15) -0.0031(15)
C17 0.0162(18) 0.0184(18) 0.0170(19) -0.0034(15) 0.0035(15) -0.0070(15)
C18 0.0171(18) 0.0164(18) 0.0159(18) -0.0010(14) -0.0022(15) -0.0027(15)
C19 0.0193(19) 0.0214(19) 0.0165(19) -0.0033(15) 0.0048(15) -0.0034(16)
C20 0.021(2) 0.026(2) 0.0162(19) 0.0006(16) 0.0054(15) -0.0050(17)
C21 0.024(2) 0.029(2) 0.037(2) 0.0048(19) -0.0016(18) -0.0123(18)
C22 0.033(2) 0.022(2) 0.053(3) 0.004(2) -0.006(2) -0.0145(19)
C23 0.037(2) 0.024(2) 0.040(3) -0.0046(19) -0.007(2) -0.0136(19)
C24 0.030(2) 0.023(2) 0.028(2) -0.0017(17) -0.0038(18) -0.0101(18)
C25 0.023(2) 0.0187(19) 0.0153(18) -0.0017(15) 0.0004(15) -0.0073(16)
C26 0.0127(17) 0.0180(19) 0.0199(19) 0.0050(15) -0.0015(15) -0.0034(15)
C27 0.0132(17) 0.0152(18) 0.0177(18) 0.0012(14) -0.0039(14) -0.0018(14)
C28 0.0196(19) 0.0197(19) 0.025(2) 0.0006(16) -0.0027(16) -0.0066(16)
C29 0.0208(19) 0.0161(19) 0.026(2) -0.0001(16) -0.0036(16) -0.0051(16)
C30 0.0153(18) 0.0183(18) 0.0126(18) -0.0007(14) -0.0013(14) -0.0008(15)
C31 0.023(2) 0.0214(19) 0.0156(19) -0.0043(15) 0.0054(15) -0.0064(16)
C32 0.032(2) 0.022(2) 0.021(2) -0.0081(16) 0.0010(17) -0.0070(17)
C33 0.026(2) 0.0176(19) 0.024(2) -0.0034(16) 0.0018(17) -0.0118(16)
C34 0.0172(18) 0.0205(19) 0.0201(19) -0.0008(15) 0.0029(15) -0.0078(16)
C35 0.0182(19) 0.0210(19) 0.0150(18) -0.0005(15) 0.0046(16) -0.0093(16)
C36 0.0130(18) 0.0191(19) 0.018(2) 0.0048(16) 0.0023(15) -0.0045(15)
C37 0.037(3) 0.025(2) 0.023(2) -0.0018(17) -0.0007(19) -0.0133(19)
C38 0.036(3) 0.060(3) 0.062(3) 0.001(3) -0.011(2) -0.005(2)
F1 0.088(10) 0.027(4) 0.055(4) 0.011(3) -0.007(5) -0.012(6)
F2 0.055(5) 0.030(4) 0.075(6) 0.014(4) 0.001(4) -0.013(3)
F3 0.043(3) 0.064(3) 0.077(5) 0.004(3) -0.026(3) -0.002(3)
F4 0.049(4) 0.053(3) 0.053(4) -0.011(3) -0.022(3) 0.001(3)
F5 0.069(4) 0.058(3) 0.039(3) 0.011(2) 0.027(3) 0.017(3)
F6 0.061(4) 0.054(3) 0.029(3) -0.008(2) 0.020(2) -0.014(2)
F7 0.042(5) 0.036(4) 0.079(8) -0.017(4) 0.000(4) -0.001(3)
F8 0.040(5) 0.041(5) 0.069(6) -0.019(4) -0.004(4) -0.003(3)
F9 0.030(3) 0.063(7) 0.027(3) 0.008(4) 0.000(3) -0.014(5)
F10 0.044(5) 0.077(7) 0.030(3) 0.010(4) -0.006(3) -0.017(4)
F11 0.026(4) 0.047(6) 0.041(6) 0.007(4) 0.009(4) -0.018(4)
F12 0.029(4) 0.052(5) 0.050(5) 0.002(4) 0.002(3) -0.019(3)
F13 0.035(5) 0.052(6) 0.084(12) 0.019(6) 0.031(6) -0.002(4)
F14 0.028(6) 0.104(10) 0.115(14) 0.031(9) 0.027(7) -0.017(6)
F15 0.095(12) 0.067(7) 0.025(6) 0.007(5) -0.027(6) -0.019(8)
F16 0.070(10) 0.086(7) 0.036(6) 0.009(5) -0.026(6) -0.003(6)
F17 0.056(13) 0.020(7) 0.14(2) -0.017(13) -0.051(13) 0.004(8)
F18 0.052(11) 0.031(7) 0.109(17) -0.027(11) -0.028(10) 0.001(7)
F19 0.020(7) 0.047(10) 0.076(18) 0.013(10) 0.000(9) -0.015(7)
O1 0.0252(15) 0.0309(16) 0.0302(16) 0.0128(13) -0.0058(13) -0.0048(13)
N1 0.0180(16) 0.0188(16) 0.0252(17) 0.0043(13) 0.0063(13) -0.0069(13)
N2 0.0152(15) 0.0129(15) 0.0143(15) -0.0035(12) 0.0008(12) -0.0037(12)
N3 0.0140(15) 0.0126(15) 0.0164(15) -0.0022(12) 0.0010(12) -0.0030(12)
O2 0.0208(14) 0.0256(14) 0.0211(14) -0.0080(12) 0.0055(11) -0.0067(11)
N4 0.0250(17) 0.0257(17) 0.0200(17) 0.0009(13) 0.0068(14) -0.0154(14)
N5 0.0125(14) 0.0170(15) 0.0135(15) 0.0014(12) -0.0007(12) -0.0030(12)
N6 0.0152(15) 0.0155(15) 0.0163(16) 0.0000(12) -0.0009(12) -0.0026(12)
N7 0.037(2) 0.032(2) 0.0279(19) -0.0122(15) 0.0075(16) -0.0133(17)
Ru1 0.01207(15) 0.01276(15) 0.01313(15) 0.00018(10) 0.00141(10) -0.00403(11)
P1 0.0283(6) 0.0243(5) 0.0225(6) 0.0050(4) 0.0023(4) -0.0043(5)
P2 0.0222(5) 0.0325(6) 0.0270(6) 0.0040(5) 0.0016(4) -0.0101(5)
F20 0.036(8) 0.061(16) 0.028(11) 0.025(10) 0.004(7) 0.011(11)
F21 0.056(8) 0.079(16) 0.047(11) 0.047(11) -0.032(8) -0.039(10)
F22 0.030(9) 0.056(10) 0.051(16) -0.007(9) 0.010(9) -0.015(7)
F23 0.055(12) 0.064(16) 0.066(11) -0.003(9) 0.024(8) 0.000(9)
F24 0.040(9) 0.052(10) 0.059(11) -0.013(8) 0.008(7) -0.018(7)

loop_
_atom_type_symbol
_atom_type_description
_atom_type_scat_dispersion_real
_atom_type_scat_dispersion_imag
_atom_type_scat_source
C C 0.0033 0.0016 'International Tables Vol C Tables 4.2.6.8 and 6.1.1.4'
H H 0.0000 0.0000 'International Tables Vol C Tables 4.2.6.8 and 6.1.1.4'
N N 0.0061 0.0033 'International Tables Vol C Tables 4.2.6.8 and 6.1.1.4'
O O 0.0106 0.0060 'International Tables Vol C Tables 4.2.6.8 and 6.1.1.4'
F F 0.0171 0.0103 'International Tables Vol C Tables 4.2.6.8 and 6.1.1.4'
P P 0.1023 0.0942 'International Tables Vol C Tables 4.2.6.8 and 6.1.1.4'
Ru Ru -1.2594 0.8363 'International Tables Vol C Tables 4.2.6.8 and 6.1.1.4'

loop_
_geom_angle_atom_site_label_1
_geom_angle_atom_site_label_2
_geom_angle_atom_site_label_3
_geom_angle
N2 C1 C2 120.1(3)
N2 C1 C13 117.1(3)
C2 C1 C13 122.8(3)
C3 C2 C1 121.1(3)
C2 C3 C9 119.0(3)
C5 C4 C11 119.3(3)
C4 C5 C6 120.8(3)
C5 C6 C7 119.6(3)
C12 C7 C6 121.0(3)
C10 C8 C12 114.1(3)
N1 C9 C3 120.5(3)
N1 C9 C10 120.4(3)
C3 C9 C10 119.1(3)
N2 C10 C9 120.9(3)
N2 C10 C8 119.1(3)
C9 C10 C8 119.9(3)
N1 C11 C12 119.4(3)
N1 C11 C4 120.1(3)
C12 C11 C4 120.5(3)
C7 C12 C11 118.7(3)
C7 C12 C8 120.7(3)
C11 C12 C8 120.6(3)
N3 C13 C14 120.2(3)
N3 C13 C1 116.2(3)
C14 C13 C1 123.6(3)
C15 C14 C13 120.0(3)
C14 C15 C16 119.4(3)
C17 C16 C15 118.4(3)
N3 C17 C16 122.7(3)
N5 C18 C19 120.3(3)
N5 C18 C30 117.5(3)
C19 C18 C30 122.2(3)
C20 C19 C18 120.7(3)
C19 C20 C26 119.6(3)
C22 C21 C28 119.7(4)
C21 C22 C23 120.3(4)
C22 C23 C24 119.4(4)
C29 C24 C23 121.4(4)
C27 C25 C29 115.2(3)
N4 C26 C20 120.5(3)
N4 C26 C27 120.8(3)
C20 C26 C27 118.7(3)
N5 C27 C26 120.9(3)
N5 C27 C25 119.3(3)
C26 C27 C25 119.8(3)
N4 C28 C29 119.9(3)
N4 C28 C21 119.8(3)
C29 C28 C21 120.3(3)
C24 C29 C28 118.8(3)
C24 C29 C25 120.4(3)
C28 C29 C25 120.8(3)
N6 C30 C31 119.9(3)
N6 C30 C18 116.2(3)
C31 C30 C18 123.9(3)
C32 C31 C30 119.8(3)
C31 C32 C33 119.8(3)
C32 C33 C34 118.5(3)
N6 C34 C33 122.1(3)
O1 C35 Ru1 173.7(3)
O2 C36 Ru1 173.3(3)
N7 C37 C38 178.9(5)
C9 N1 C11 123.5(3)
C10 N2 C1 119.7(3)
C10 N2 Ru1 127.8(2)
C1 N2 Ru1 112.3(2)
C17 N3 C13 119.2(3)
C17 N3 Ru1 125.9(2)
C13 N3 Ru1 114.9(2)
C26 N4 C28 123.5(3)
C27 N5 C18 119.7(3)
C27 N5 Ru1 127.8(2)
C18 N5 Ru1 112.4(2)
C34 N6 C30 119.8(3)
C34 N6 Ru1 125.8(2)
C30 N6 Ru1 114.3(2)
C36 Ru1 C35 92.17(15)
C36 Ru1 N6 175.63(13)
C35 Ru1 N6 91.21(13)
C36 Ru1 N3 90.75(13)
C35 Ru1 N3 176.23(13)
N6 Ru1 N3 85.99(11)
C36 Ru1 N5 103.62(12)
C35 Ru1 N5 85.25(12)
N6 Ru1 N5 79.41(11)
N3 Ru1 N5 91.76(10)
C36 Ru1 N2 85.98(12)
C35 Ru1 N2 103.46(12)
N6 Ru1 N2 90.55(10)
N3 Ru1 N2 79.11(10)
N5 Ru1 N2 166.93(10)
F3 P1 F6 93.3(3)
F15 P1 F14 90.3(7)
F3 P1 F1 92.4(6)
F6 P1 F1 93.1(5)
F15 P1 F17 96.0(13)
F14 P1 F17 90.6(10)
F15 P1 F13 92.5(7)
F14 P1 F13 176.5(8)
F17 P1 F13 91.1(10)
F15 P1 F18 89.3(10)
F14 P1 F18 90.2(8)
F17 P1 F18 174.7(14)
F13 P1 F18 87.9(8)
F3 P1 F4 176.9(3)
F6 P1 F4 89.7(3)
F1 P1 F4 88.4(7)
F3 P1 F2 90.2(5)
F6 P1 F2 89.1(3)
F1 P1 F2 176.5(7)
F4 P1 F2 88.9(5)
F15 P1 F16 178.1(6)
F14 P1 F16 89.7(6)
F17 P1 F16 85.9(12)
F13 P1 F16 87.3(6)
F18 P1 F16 88.8(10)
F3 P1 F5 89.5(3)
F6 P1 F5 176.6(3)
F1 P1 F5 88.8(5)
F4 P1 F5 87.5(3)
F2 P1 F5 88.9(3)
F21 P2 F23 91.7(16)
F21 P2 F20 175.7(17)
F23 P2 F20 92.3(14)
F7 P2 F10 91.1(6)
F21 P2 F22 87.3(16)
F23 P2 F22 91.0(13)
F20 P2 F22 90.9(19)
F7 P2 F8 179.6(4)
F10 P2 F8 89.1(6)
F21 P2 F19 91.8(12)
F23 P2 F19 91.8(12)
F20 P2 F19 89.7(15)
F22 P2 F19 177.1(10)
F7 P2 F9 88.8(6)
F10 P2 F9 179.6(8)
F8 P2 F9 90.9(5)
F7 P2 F12 88.9(5)
F10 P2 F12 89.8(6)
F8 P2 F12 90.7(5)
F9 P2 F12 89.8(7)
F7 P2 F11 91.2(5)
F10 P2 F11 91.5(7)
F8 P2 F11 89.1(5)
F9 P2 F11 88.9(8)
F12 P2 F11 178.7(7)
F21 P2 F24 88.8(15)
F23 P2 F24 178.8(15)
F20 P2 F24 87.2(12)
F22 P2 F24 88.0(11)
F19 P2 F24 89.2(11)

loop_
_geom_bond_atom_site_label_1
_geom_bond_atom_site_label_2
_geom_bond_distance
C1 N2 1.376(4)
C1 C2 1.385(5)
C1 C13 1.470(5)
C2 C3 1.375(5)
C3 C9 1.385(5)
C4 C5 1.373(5)
C4 C11 1.401(5)
C5 C6 1.385(5)
C6 C7 1.387(5)
C7 C12 1.383(5)
C8 C10 1.493(5)
C8 C12 1.514(4)
C9 N1 1.364(4)
C9 C10 1.416(5)
C10 N2 1.352(4)
C11 N1 1.391(4)
C11 C12 1.398(5)
C13 N3 1.351(4)
C13 C14 1.396(5)
C14 C15 1.375(5)
C15 C16 1.384(5)
C16 C17 1.374(5)
C17 N3 1.350(4)
C18 N5 1.370(4)
C18 C19 1.389(5)
C18 C30 1.462(5)
C19 C20 1.368(5)
C20 C26 1.392(5)
C21 C22 1.381(6)
C21 C28 1.402(5)
C22 C23 1.385(6)
C23 C24 1.390(5)
C24 C29 1.382(5)
C25 C27 1.494(5)
C25 C29 1.505(5)
C26 N4 1.369(4)
C26 C27 1.412(5)
C27 N5 1.358(4)
C28 N4 1.390(4)
C28 C29 1.392(5)
C30 N6 1.363(4)
C30 C31 1.392(5)
C31 C32 1.379(5)
C32 C33 1.381(5)
C33 C34 1.384(5)
C34 N6 1.342(4)
C35 O1 1.132(4)
C35 Ru1 1.910(4)
C36 O2 1.140(4)
C36 Ru1 1.899(4)
C37 N7 1.129(5)
C37 C38 1.456(6)
F1 P1 1.571(16)
F2 P1 1.611(12)
F3 P1 1.555(5)
F4 P1 1.608(5)
F5 P1 1.625(4)
F6 P1 1.555(4)
F7 P2 1.580(12)
F8 P2 1.593(10)
F9 P2 1.600(14)
F10 P2 1.586(14)
F11 P2 1.619(15)
F12 P2 1.611(13)
F13 P1 1.581(8)
F14 P1 1.561(9)
F15 P1 1.525(9)
F16 P1 1.620(9)
F17 P1 1.58(3)
F18 P1 1.59(2)
F19 P2 1.59(3)
N2 Ru1 2.131(3)
N3 Ru1 2.101(3)
N5 Ru1 2.124(3)
N6 Ru1 2.098(3)
P2 F21 1.58(3)
P2 F23 1.58(3)
P2 F20 1.59(3)
P2 F22 1.59(4)
P2 F24 1.64(2)

loop_
_geom_torsion_atom_site_label_1
_geom_torsion_atom_site_label_2
_geom_torsion_atom_site_label_3
_geom_torsion_atom_site_label_4
_geom_torsion
N2 C1 C2 C3 -1.8(5)
C13 C1 C2 C3 179.8(3)
C1 C2 C3 C9 -1.5(6)
C11 C4 C5 C6 -1.4(6)
C4 C5 C6 C7 1.4(6)
C5 C6 C7 C12 -0.1(6)
C2 C3 C9 N1 -177.3(3)
C2 C3 C9 C10 2.9(5)
N1 C9 C10 N2 179.0(3)
C3 C9 C10 N2 -1.3(5)
N1 C9 C10 C8 -2.2(5)
C3 C9 C10 C8 177.6(3)
C12 C8 C10 N2 -168.3(3)
C12 C8 C10 C9 12.9(5)
C5 C4 C11 N1 -179.2(3)
C5 C4 C11 C12 0.3(5)
C6 C7 C12 C11 -1.0(5)
C6 C7 C12 C8 177.2(3)
N1 C11 C12 C7 -179.6(3)
C4 C11 C12 C7 0.9(5)
N1 C11 C12 C8 2.2(5)
C4 C11 C12 C8 -177.3(3)
C10 C8 C12 C7 168.9(3)
C10 C8 C12 C11 -12.9(5)
N2 C1 C13 N3 -5.2(4)
C2 C1 C13 N3 173.2(3)
N2 C1 C13 C14 174.2(3)
C2 C1 C13 C14 -7.3(5)
N3 C13 C14 C15 -3.7(5)
C1 C13 C14 C15 176.8(3)
C13 C14 C15 C16 1.5(5)
C14 C15 C16 C17 1.5(5)
C15 C16 C17 N3 -2.3(5)
N5 C18 C19 C20 -2.2(5)
C30 C18 C19 C20 178.5(3)
C18 C19 C20 C26 -1.0(5)
C28 C21 C22 C23 -1.6(6)
C21 C22 C23 C24 -0.7(6)
C22 C23 C24 C29 1.8(6)
C19 C20 C26 N4 -178.1(3)
C19 C20 C26 C27 2.6(5)
N4 C26 C27 N5 179.7(3)
C20 C26 C27 N5 -1.0(5)
N4 C26 C27 C25 -2.4(5)
C20 C26 C27 C25 176.9(3)
C29 C25 C27 N5 179.9(3)
C29 C25 C27 C26 1.9(5)
C22 C21 C28 N4 -177.1(3)
C22 C21 C28 C29 2.8(6)
C23 C24 C29 C28 -0.7(6)
C23 C24 C29 C25 178.7(4)
N4 C28 C29 C24 178.2(3)
C21 C28 C29 C24 -1.7(5)
N4 C28 C29 C25 -1.2(5)
C21 C28 C29 C25 178.9(3)
C27 C25 C29 C24 -179.6(3)
C27 C25 C29 C28 -0.2(5)
N5 C18 C30 N6 -3.2(5)
C19 C18 C30 N6 176.1(3)
N5 C18 C30 C31 175.9(3)
C19 C18 C30 C31 -4.8(5)
N6 C30 C31 C32 -1.2(5)
C18 C30 C31 C32 179.8(3)
C30 C31 C32 C33 0.6(6)
C31 C32 C33 C34 0.4(6)
C32 C33 C34 N6 -0.8(5)
C3 C9 N1 C11 170.1(3)
C10 C9 N1 C11 -10.2(5)
C12 C11 N1 C9 10.1(5)
C4 C11 N1 C9 -170.4(3)
C9 C10 N2 C1 -1.9(5)
C8 C10 N2 C1 179.2(3)
C9 C10 N2 Ru1 172.4(2)
C8 C10 N2 Ru1 -6.5(4)
C2 C1 N2 C10 3.5(5)
C13 C1 N2 C10 -178.0(3)
C2 C1 N2 Ru1 -171.7(3)
C13 C1 N2 Ru1 6.8(4)
C16 C17 N3 C13 0.1(5)
C16 C17 N3 Ru1 -178.0(2)
C14 C13 N3 C17 2.9(5)
C1 C13 N3 C17 -177.6(3)
C14 C13 N3 Ru1 -178.7(2)
C1 C13 N3 Ru1 0.7(4)
C20 C26 N4 C28 -178.3(3)
C27 C26 N4 C28 1.0(5)
C29 C28 N4 C26 0.8(5)
C21 C28 N4 C26 -179.3(3)
C26 C27 N5 C18 -2.2(5)
C25 C27 N5 C18 179.9(3)
C26 C27 N5 Ru1 175.8(2)
C25 C27 N5 Ru1 -2.1(4)
C19 C18 N5 C27 3.8(5)
C30 C18 N5 C27 -176.9(3)
C19 C18 N5 Ru1 -174.5(3)
C30 C18 N5 Ru1 4.8(4)
C33 C34 N6 C30 0.3(5)
C33 C34 N6 Ru1 -179.7(3)
C31 C30 N6 C34 0.7(5)
C18 C30 N6 C34 179.8(3)
C31 C30 N6 Ru1 -179.3(3)
C18 C30 N6 Ru1 -0.2(4)
